data_4132466
loop_
_publ_author_name
'Dong, Zhe'
'Lu, Gang'
'Wang, Jianchun'
'Liu, Peng'
'Dong, Guangbin'

_publ_section_title
;
 Modular ipso/ ortho Difunctionalization of Aryl Bromides via
 Palladium/Norbornene Cooperative Catalysis.
;
_journal_issue 27
_journal_name_full 'Journal of the American Chemical Society'
_journal_page_first 8551
_journal_page_last 8562
_journal_paper_doi 10.1021/jacs.8b04153
_journal_volume 140
_journal_year 2018
_chemical_formula_moiety 'C28 H26 Fe O3'
_chemical_formula_sum 'C28 H26 Fe O3'
_chemical_formula_weight 466.34
_space_group_crystal_system monoclinic
_space_group_IT_number 14
_space_group_name_Hall '-P 2ybc'
_space_group_name_H-M_alt 'P 1 21/c 1'
_atom_sites_solution_hydrogens geom
_atom_sites_solution_primary dual
_audit_creation_date 2018-01-20
_audit_creation_method
;
Olex2 1.2
(compiled 2017.08.10 svn.r3458 for OlexSys, GUI svn.r5381)
;
_cell_angle_alpha 90
_cell_angle_beta 109.7420(10)
_cell_angle_gamma 90
_cell_formula_units_Z 4
_cell_length_a 10.8154(5)
_cell_length_b 18.7822(10)
_cell_length_c 11.4495(6)
_cell_measurement_reflns_used 9873
_cell_measurement_temperature 100(2)
_cell_measurement_theta_max 29.72
_cell_measurement_theta_min 2.18
_cell_volume 2189.11(19)
_computing_cell_refinement 'SAINT V.8.35A (Bruker AXS Inc., 2013)'
_computing_data_collection 'APEX3 v.2015.9-0 (Bruker AXS Inc., 2015)'
_computing_data_reduction 'SAINT V.8.35A (Bruker AXS Inc., 2013)'
_computing_molecular_graphics
;
OLEX2: a complete structure solution, refinement and analysis program 
Dolomanov et al., 2009

Mercury: visualization and analysis of crystal structures
Macrae, et al., 2006

O. V. Dolomanov, L. J. Bourhis, R. J. Gildea, J. A. K. Howard and H. Puschmann.
J. Appl. Cryst. (2009). 42, 339-341;

C. F. Macrae, P. R. Edgington, P. McCabe, E. Pidcock, G. P. Shields, R. Taylor,
M. Towler and J. van de Streek, J. Appl. Cryst. (2006). 39, 453-457.
;
_computing_publication_material
;
 APEX3 v.2015.5-2 (Bruker AXS Inc., 2015)
 OLEX2 (Dolomanov et al., 2009)
;
_computing_structure_refinement 'XL-2018/1 (Sheldrick, 2015b)'
_computing_structure_solution 'XT 2014/5 (Sheldrick, 2015a)'
_diffrn_ambient_temperature 100(2)
_diffrn_detector 'Bruker PHOTON 100'
_diffrn_detector_area_resol_mean 10.4167
_diffrn_detector_type CMOS
_diffrn_measured_fraction_theta_full 1.000
_diffrn_measured_fraction_theta_max 0.906
_diffrn_measurement_device_type 'Bruker APEX-II CCD'
_diffrn_measurement_method '\f and \w scans'
_diffrn_radiation_monochromator mirrors
_diffrn_radiation_type MoK\a
_diffrn_radiation_wavelength 0.71073
_diffrn_reflns_av_R_equivalents 0.0318
_diffrn_reflns_av_unetI/netI 0.0289
_diffrn_reflns_Laue_measured_fraction_full 1.000
_diffrn_reflns_Laue_measured_fraction_max 0.906
_diffrn_reflns_limit_h_max 15
_diffrn_reflns_limit_h_min -15
_diffrn_reflns_limit_k_max 26
_diffrn_reflns_limit_k_min -26
_diffrn_reflns_limit_l_max 16
_diffrn_reflns_limit_l_min -16
_diffrn_reflns_number 31677
_diffrn_reflns_point_group_measured_fraction_full 1.000
_diffrn_reflns_point_group_measured_fraction_max 0.906
_diffrn_reflns_theta_full 25.242
_diffrn_reflns_theta_max 30.311
_diffrn_reflns_theta_min 2.001
_diffrn_source 'micro-focus X-ray tube'
_diffrn_source_type 'INCOATEC ImuS'
_diffrn_standards_number 0
_exptl_absorpt_coefficient_mu 0.717
_exptl_absorpt_correction_T_max 0.7460
_exptl_absorpt_correction_T_min 0.6921
_exptl_absorpt_correction_type multi-scan
_exptl_absorpt_process_details
'SADABS-2016/2 (Bruker,2016/2) was used for absorption correction. wR2(int) was 0.0879 before and 0.0426 after correction. The Ratio of minimum to maximum transmission is 0.9277. The \l/2 correction factor is Not present.'
_exptl_crystal_colour 'clear reddish orange'
_exptl_crystal_colour_lustre clear
_exptl_crystal_colour_modifier reddish
_exptl_crystal_colour_primary orange
_exptl_crystal_density_diffrn 1.415
_exptl_crystal_description prism
_exptl_crystal_F_000 976
_exptl_crystal_recrystallization_method 'obtained by the evaporation of ethyl acetate/hexanes'
_exptl_crystal_size_max 0.05
_exptl_crystal_size_mid 0.03
_exptl_crystal_size_min 0.03
_refine_diff_density_max 0.411
_refine_diff_density_min -0.246
_refine_diff_density_rms 0.064
_refine_ls_extinction_method none
_refine_ls_goodness_of_fit_ref 1.038
_refine_ls_hydrogen_treatment constr
_refine_ls_matrix_type full
_refine_ls_number_parameters 292
_refine_ls_number_reflns 5949
_refine_ls_number_restraints 0
_refine_ls_restrained_S_all 1.038
_refine_ls_R_factor_all 0.0481
_refine_ls_R_factor_gt 0.0341
_refine_ls_shift/su_max 0.001
_refine_ls_shift/su_mean 0.000
_refine_ls_structure_factor_coef Fsqd
_refine_ls_weighting_details 'w=1/[\s^2^(Fo^2^)+(0.0340P)^2^+1.2610P] where P=(Fo^2^+2Fc^2^)/3'
_refine_ls_weighting_scheme calc
_refine_ls_wR_factor_gt 0.0737
_refine_ls_wR_factor_ref 0.0788
_reflns_Friedel_coverage 0.000
_reflns_number_gt 4937
_reflns_number_total 5949
_reflns_threshold_expression 'I > 2\s(I)'
_cod_data_source_file ja8b04153_si_001.cif
_cod_data_source_block dzdao-l-139-6
_cod_database_code 4132466
_shelx_shelxl_version_number 2018/1
_shelx_space_group_comment
;
The symmetry employed for this shelxl refinement is uniquely defined
by the following loop, which should always be used as a source of
symmetry information in preference to the above space-group names.
They are only intended as comments.
;
_shelx_estimated_absorpt_t_max 0.979
_shelx_estimated_absorpt_t_min 0.965
_olex2_refinement_description
;
1. Fixed Uiso
 At 1.2 times of:
  All C(H) groups
 At 1.5 times of:
  All C(H,H,H) groups
2.a Aromatic/amide H refined with riding coordinates:
 C23(H23), C28(H28), C26(H26), C27(H27), C25(H25), C9(H9), C11(H11), C12(H12),
 C24(H24), C20(H20), C8(H8), C7(H7), C3(H3), C21(H21), C4(H4), C22(H22), C6(H6)
2.b Idealised Me refined as rotating group:
 C15(H15A,H15B,H15C), C17(H17A,H17B,H17C), C16(H16A,H16B,H16C)
;
_olex2_exptl_crystal_mounting_method 'mounted with a 20um-loop base'
_olex2_submission_special_instructions 'No special instructions were received'

loop_
_space_group_symop_operation_xyz
'x, y, z'
'-x, y+1/2, -z+1/2'
'-x, -y, -z'
'x, -y-1/2, z-1/2'

loop_
_atom_site_label
_atom_site_type_symbol
_atom_site_fract_x
_atom_site_fract_y
_atom_site_fract_z
_atom_site_U_iso_or_equiv
_atom_site_adp_type
_atom_site_occupancy
_atom_site_site_symmetry_order
_atom_site_calc_flag
_atom_site_refinement_flags_posn
Fe1 Fe 0.65303(2) 0.42520(2) 0.37877(2) 0.01231(6) Uani 1 1 d .
O3 O 0.91417(10) 0.39385(6) 1.05246(9) 0.0184(2) Uani 1 1 d .
O1 O 0.76194(11) 0.26790(6) 0.59129(10) 0.0230(2) Uani 1 1 d .
O2 O 1.02921(11) 0.30391(6) 1.00605(10) 0.0264(3) Uani 1 1 d .
C23 C 0.66158(15) 0.45675(7) 0.55194(12) 0.0155(3) Uani 1 1 d .
H23 H 0.588982 0.462736 0.579983 0.019 Uiso 1 1 calc R
C1 C 0.57863(14) 0.34354(7) 0.74624(12) 0.0134(3) Uani 1 1 d .
C10 C 0.45688(14) 0.34536(7) 0.77088(13) 0.0136(3) Uani 1 1 d .
C28 C 0.46504(14) 0.39472(8) 0.28310(13) 0.0175(3) Uani 1 1 d .
H28 H 0.397111 0.388527 0.317407 0.021 Uiso 1 1 calc R
C26 C 0.60376(15) 0.44521(8) 0.19229(13) 0.0173(3) Uani 1 1 d .
H26 H 0.644844 0.478794 0.155243 0.021 Uiso 1 1 calc R
C19 C 0.73433(14) 0.39210(8) 0.55771(12) 0.0145(3) Uani 1 1 d .
C2 C 0.57898(14) 0.31930(7) 0.63215(13) 0.0142(3) Uani 1 1 d .
C27 C 0.49523(15) 0.45873(8) 0.23275(13) 0.0177(3) Uani 1 1 d .
H27 H 0.450766 0.502900 0.227034 0.021 Uiso 1 1 calc R
C25 C 0.63983(15) 0.37255(8) 0.21712(13) 0.0183(3) Uani 1 1 d .
H25 H 0.709081 0.348948 0.199298 0.022 Uiso 1 1 calc R
C9 C 0.44845(15) 0.36997(8) 0.88531(13) 0.0174(3) Uani 1 1 d .
H9 H 0.525564 0.386044 0.948495 0.021 Uiso 1 1 calc R
C11 C 0.70128(14) 0.36274(7) 0.84650(12) 0.0149(3) Uani 1 1 d .
H11 H 0.702723 0.405591 0.891019 0.018 Uiso 1 1 calc R
C14 C 1.01956(14) 0.41595(8) 1.16710(13) 0.0190(3) Uani 1 1 d .
C18 C 0.70033(14) 0.32173(8) 0.59486(12) 0.0153(3) Uani 1 1 d .
C12 C 0.80979(14) 0.32346(8) 0.87800(13) 0.0174(3) Uani 1 1 d .
H12 H 0.810332 0.282897 0.828605 0.021 Uiso 1 1 calc R
C24 C 0.55424(15) 0.34152(8) 0.27318(13) 0.0181(3) Uani 1 1 d .
H24 H 0.556228 0.293443 0.299552 0.022 Uiso 1 1 calc R
C20 C 0.83476(14) 0.40664(9) 0.50510(13) 0.0192(3) Uani 1 1 d .
H20 H 0.897602 0.373640 0.496302 0.023 Uiso 1 1 calc R
C8 C 0.33086(16) 0.37088(8) 0.90590(14) 0.0213(3) Uani 1 1 d .
H8 H 0.327095 0.388300 0.982520 0.026 Uiso 1 1 calc R
C5 C 0.34023(14) 0.31999(7) 0.67960(13) 0.0160(3) Uani 1 1 d .
C7 C 0.21570(16) 0.34628(8) 0.81476(16) 0.0232(3) Uani 1 1 d .
H7 H 0.134671 0.347068 0.830051 0.028 Uiso 1 1 calc R
C3 C 0.46254(15) 0.29281(7) 0.54339(13) 0.0170(3) Uani 1 1 d .
H3 H 0.464942 0.274985 0.466536 0.020 Uiso 1 1 calc R
C21 C 0.82321(15) 0.47932(9) 0.46856(13) 0.0218(3) Uani 1 1 d .
H21 H 0.877585 0.503342 0.431202 0.026 Uiso 1 1 calc R
C4 C 0.34710(15) 0.29253(8) 0.56660(13) 0.0179(3) Uani 1 1 d .
H4 H 0.270311 0.273726 0.506427 0.021 Uiso 1 1 calc R
C22 C 0.71695(16) 0.51009(8) 0.49712(13) 0.0201(3) Uani 1 1 d .
H22 H 0.688010 0.558051 0.482125 0.024 Uiso 1 1 calc R
C13 C 0.93005(15) 0.33863(8) 0.98500(13) 0.0182(3) Uani 1 1 d .
C6 C 0.22012(15) 0.32120(8) 0.70406(15) 0.0209(3) Uani 1 1 d .
H6 H 0.142018 0.304437 0.642989 0.025 Uiso 1 1 calc R
C15 C 1.14006(16) 0.43978(10) 1.13804(16) 0.0285(4) Uani 1 1 d .
H15A H 1.181229 0.398422 1.113977 0.043 Uiso 1 1 calc GR
H15B H 1.202738 0.462117 1.211687 0.043 Uiso 1 1 calc GR
H15C H 1.114042 0.474184 1.069694 0.043 Uiso 1 1 calc GR
C17 C 0.95838(17) 0.47906(10) 1.20972(16) 0.0284(4) Uani 1 1 d .
H17A H 0.934180 0.515440 1.144538 0.043 Uiso 1 1 calc GR
H17B H 1.021730 0.499050 1.285409 0.043 Uiso 1 1 calc GR
H17C H 0.879673 0.463471 1.226746 0.043 Uiso 1 1 calc GR
C16 C 1.04894(18) 0.35633(10) 1.26175(15) 0.0306(4) Uani 1 1 d .
H16A H 0.966658 0.339127 1.269822 0.046 Uiso 1 1 calc GR
H16B H 1.106573 0.374110 1.342185 0.046 Uiso 1 1 calc GR
H16C H 1.092579 0.317196 1.234448 0.046 Uiso 1 1 calc GR

loop_
_atom_site_aniso_label
_atom_site_aniso_U_11
_atom_site_aniso_U_22
_atom_site_aniso_U_33
_atom_site_aniso_U_23
_atom_site_aniso_U_13
_atom_site_aniso_U_12
Fe1 0.01378(10) 0.01248(10) 0.01042(10) -0.00124(7) 0.00374(7) -0.00122(7)
O3 0.0142(5) 0.0244(5) 0.0144(5) -0.0042(4) 0.0020(4) 0.0019(4)
O1 0.0319(6) 0.0193(5) 0.0214(5) 0.0034(4) 0.0137(5) 0.0097(5)
O2 0.0218(6) 0.0338(6) 0.0213(6) -0.0014(5) 0.0042(5) 0.0118(5)
C23 0.0208(7) 0.0142(6) 0.0119(6) -0.0029(5) 0.0061(5) -0.0025(5)
C1 0.0174(7) 0.0098(6) 0.0128(6) 0.0020(5) 0.0050(5) 0.0008(5)
C10 0.0180(7) 0.0098(6) 0.0137(6) 0.0023(5) 0.0061(5) 0.0007(5)
C28 0.0154(7) 0.0195(7) 0.0151(7) -0.0017(5) 0.0021(5) -0.0031(6)
C26 0.0201(7) 0.0201(7) 0.0107(6) -0.0001(5) 0.0039(5) -0.0016(6)
C19 0.0140(7) 0.0187(7) 0.0096(6) -0.0009(5) 0.0025(5) -0.0006(5)
C2 0.0188(7) 0.0102(6) 0.0141(6) 0.0018(5) 0.0061(5) 0.0009(5)
C27 0.0176(7) 0.0179(7) 0.0147(7) 0.0009(5) 0.0019(5) 0.0021(6)
C25 0.0215(8) 0.0200(7) 0.0120(6) -0.0042(5) 0.0041(6) 0.0018(6)
C9 0.0229(8) 0.0147(6) 0.0154(7) 0.0004(5) 0.0076(6) 0.0003(6)
C11 0.0189(7) 0.0149(6) 0.0116(6) -0.0006(5) 0.0062(5) -0.0018(5)
C14 0.0138(7) 0.0278(8) 0.0128(6) -0.0023(6) 0.0011(5) 0.0010(6)
C18 0.0188(7) 0.0175(7) 0.0091(6) -0.0004(5) 0.0040(5) 0.0019(5)
C12 0.0203(7) 0.0181(7) 0.0132(6) -0.0007(5) 0.0048(6) 0.0022(6)
C24 0.0241(8) 0.0141(6) 0.0134(6) -0.0039(5) 0.0026(6) -0.0030(6)
C20 0.0130(7) 0.0316(8) 0.0117(6) -0.0012(6) 0.0027(5) -0.0012(6)
C8 0.0285(8) 0.0177(7) 0.0222(7) 0.0009(6) 0.0145(7) 0.0016(6)
C5 0.0182(7) 0.0112(6) 0.0184(7) 0.0030(5) 0.0062(6) 0.0001(5)
C7 0.0217(8) 0.0196(7) 0.0329(8) 0.0021(6) 0.0152(7) 0.0009(6)
C3 0.0244(8) 0.0138(6) 0.0125(6) -0.0012(5) 0.0057(6) -0.0009(6)
C21 0.0201(8) 0.0302(8) 0.0138(7) -0.0022(6) 0.0042(6) -0.0123(6)
C4 0.0199(7) 0.0146(6) 0.0161(7) -0.0007(5) 0.0022(6) -0.0030(5)
C22 0.0295(8) 0.0161(7) 0.0136(7) -0.0035(5) 0.0057(6) -0.0077(6)
C13 0.0186(7) 0.0224(7) 0.0138(6) 0.0021(5) 0.0057(6) 0.0044(6)
C6 0.0174(7) 0.0175(7) 0.0275(8) 0.0013(6) 0.0073(6) -0.0020(6)
C15 0.0174(8) 0.0448(10) 0.0225(8) -0.0022(7) 0.0055(6) -0.0044(7)
C17 0.0211(8) 0.0362(9) 0.0232(8) -0.0123(7) 0.0015(6) 0.0031(7)
C16 0.0357(10) 0.0352(9) 0.0169(7) 0.0031(7) 0.0039(7) -0.0012(8)

loop_
_atom_type_symbol
_atom_type_description
_atom_type_scat_dispersion_real
_atom_type_scat_dispersion_imag
_atom_type_scat_source
C C 0.0033 0.0016 'International Tables Vol C Tables 4.2.6.8 and 6.1.1.4'
H H 0.0000 0.0000 'International Tables Vol C Tables 4.2.6.8 and 6.1.1.4'
Fe Fe 0.3463 0.8444 'International Tables Vol C Tables 4.2.6.8 and 6.1.1.4'
O O 0.0106 0.0060 'International Tables Vol C Tables 4.2.6.8 and 6.1.1.4'

loop_
_geom_angle_atom_site_label_1
_geom_angle_atom_site_label_2
_geom_angle_atom_site_label_3
_geom_angle
C23 Fe1 C26 150.19(6)
C23 Fe1 C27 117.16(6)
C23 Fe1 C25 168.09(6)
C23 Fe1 C24 129.72(6)
C23 Fe1 C21 68.31(6)
C23 Fe1 C22 40.50(6)
C28 Fe1 C23 108.25(6)
C28 Fe1 C26 68.36(6)
C28 Fe1 C27 40.66(6)
C28 Fe1 C25 68.20(6)
C28 Fe1 C24 40.64(6)
C28 Fe1 C21 166.54(6)
C28 Fe1 C22 128.64(6)
C26 Fe1 C25 40.43(6)
C26 Fe1 C22 117.07(6)
C19 Fe1 C23 41.26(6)
C19 Fe1 C28 117.93(6)
C19 Fe1 C26 167.20(6)
C19 Fe1 C27 151.08(6)
C19 Fe1 C25 129.28(6)
C19 Fe1 C24 108.75(6)
C19 Fe1 C20 41.25(6)
C19 Fe1 C21 68.71(6)
C19 Fe1 C22 68.80(6)
C27 Fe1 C26 40.64(6)
C27 Fe1 C25 68.14(6)
C27 Fe1 C24 68.22(6)
C27 Fe1 C21 128.17(6)
C27 Fe1 C22 107.60(6)
C24 Fe1 C26 68.07(6)
C24 Fe1 C25 40.36(6)
C24 Fe1 C22 167.45(6)
C20 Fe1 C23 69.15(6)
C20 Fe1 C28 151.71(6)
C20 Fe1 C26 128.21(6)
C20 Fe1 C27 166.33(6)
C20 Fe1 C25 108.23(6)
C20 Fe1 C24 118.22(6)
C20 Fe1 C21 40.68(6)
C20 Fe1 C22 68.65(6)
C21 Fe1 C26 107.73(6)
C21 Fe1 C25 117.82(6)
C21 Fe1 C24 151.31(7)
C21 Fe1 C22 40.47(6)
C22 Fe1 C25 150.52(6)
C13 O3 C14 121.29(11)
Fe1 C23 H23 126.2
C19 C23 Fe1 69.12(7)
C19 C23 H23 125.9
C22 C23 Fe1 70.27(8)
C22 C23 H23 125.9
C22 C23 C19 108.12(13)
C10 C1 C11 118.94(12)
C2 C1 C10 119.18(13)
C2 C1 C11 121.73(13)
C9 C10 C1 122.48(13)
C9 C10 C5 118.01(13)
C5 C10 C1 119.49(12)
Fe1 C28 H28 125.6
C27 C28 Fe1 69.85(8)
C27 C28 H28 126.0
C27 C28 C24 107.95(13)
C24 C28 Fe1 70.09(8)
C24 C28 H28 126.0
Fe1 C26 H26 126.1
C27 C26 Fe1 69.33(8)
C27 C26 H26 126.1
C25 C26 Fe1 70.06(8)
C25 C26 H26 126.1
C25 C26 C27 107.88(13)
C23 C19 Fe1 69.62(8)
C23 C19 C18 125.86(13)
C18 C19 Fe1 120.00(10)
C20 C19 Fe1 69.52(8)
C20 C19 C23 107.48(13)
C20 C19 C18 126.17(13)
C1 C2 C18 122.40(13)
C1 C2 C3 120.53(13)
C3 C2 C18 117.05(12)
Fe1 C27 H27 126.1
C28 C27 Fe1 69.49(8)
C28 C27 C26 108.03(13)
C28 C27 H27 126.0
C26 C27 Fe1 70.03(8)
C26 C27 H27 126.0
Fe1 C25 H25 126.6
C26 C25 Fe1 69.51(8)
C26 C25 H25 126.0
C24 C25 Fe1 69.42(8)
C24 C25 C26 107.96(13)
C24 C25 H25 126.0
C10 C9 H9 119.5
C8 C9 C10 121.01(14)
C8 C9 H9 119.5
C1 C11 H11 118.2
C12 C11 C1 123.70(13)
C12 C11 H11 118.2
O3 C14 C15 110.49(12)
O3 C14 C17 102.47(11)
O3 C14 C16 109.88(13)
C17 C14 C15 109.91(14)
C16 C14 C15 112.74(14)
C16 C14 C17 110.88(14)
O1 C18 C19 122.82(13)
O1 C18 C2 121.39(13)
C19 C18 C2 115.72(12)
C11 C12 H12 117.8
C11 C12 C13 124.44(13)
C13 C12 H12 117.8
Fe1 C24 H24 126.2
C28 C24 Fe1 69.27(8)
C28 C24 H24 125.9
C25 C24 Fe1 70.23(8)
C25 C24 C28 108.18(13)
C25 C24 H24 125.9
Fe1 C20 H20 126.1
C19 C20 Fe1 69.22(8)
C19 C20 H20 126.2
C21 C20 Fe1 70.06(9)
C21 C20 C19 107.61(13)
C21 C20 H20 126.2
C9 C8 H8 119.7
C9 C8 C7 120.64(14)
C7 C8 H8 119.7
C4 C5 C10 119.07(13)
C4 C5 C6 121.31(14)
C6 C5 C10 119.61(13)
C8 C7 H7 120.0
C6 C7 C8 120.10(15)
C6 C7 H7 120.0
C2 C3 H3 119.5
C4 C3 C2 120.90(13)
C4 C3 H3 119.5
Fe1 C21 H21 126.7
C20 C21 Fe1 69.27(8)
C20 C21 H21 125.6
C22 C21 Fe1 69.99(8)
C22 C21 C20 108.72(13)
C22 C21 H21 125.6
C5 C4 H4 119.6
C3 C4 C5 120.72(13)
C3 C4 H4 119.6
Fe1 C22 H22 126.8
C23 C22 Fe1 69.23(8)
C23 C22 C21 108.06(13)
C23 C22 H22 126.0
C21 C22 Fe1 69.54(8)
C21 C22 H22 126.0
O3 C13 C12 112.22(12)
O2 C13 O3 125.57(14)
O2 C13 C12 122.21(14)
C5 C6 H6 119.7
C7 C6 C5 120.62(14)
C7 C6 H6 119.7
C14 C15 H15A 109.5
C14 C15 H15B 109.5
C14 C15 H15C 109.5
H15A C15 H15B 109.5
H15A C15 H15C 109.5
H15B C15 H15C 109.5
C14 C17 H17A 109.5
C14 C17 H17B 109.5
C14 C17 H17C 109.5
H17A C17 H17B 109.5
H17A C17 H17C 109.5
H17B C17 H17C 109.5
C14 C16 H16A 109.5
C14 C16 H16B 109.5
C14 C16 H16C 109.5
H16A C16 H16B 109.5
H16A C16 H16C 109.5
H16B C16 H16C 109.5

loop_
_geom_bond_atom_site_label_1
_geom_bond_atom_site_label_2
_geom_bond_distance
Fe1 C23 2.0413(14)
Fe1 C28 2.0389(14)
Fe1 C26 2.0531(14)
Fe1 C19 2.0347(13)
Fe1 C27 2.0437(14)
Fe1 C25 2.0604(14)
Fe1 C24 2.0497(14)
Fe1 C20 2.0387(15)
Fe1 C21 2.0492(15)
Fe1 C22 2.0551(14)
O3 C14 1.4778(17)
O3 C13 1.3383(18)
O1 C18 1.2191(17)
O2 C13 1.2079(18)
C23 H23 0.9500
C23 C19 1.436(2)
C23 C22 1.418(2)
C1 C10 1.437(2)
C1 C2 1.3845(19)
C1 C11 1.4760(19)
C10 C9 1.4210(19)
C10 C5 1.421(2)
C28 H28 0.9500
C28 C27 1.418(2)
C28 C24 1.420(2)
C26 H26 0.9500
C26 C27 1.423(2)
C26 C25 1.421(2)
C19 C18 1.473(2)
C19 C20 1.435(2)
C2 C18 1.512(2)
C2 C3 1.415(2)
C27 H27 0.9500
C25 H25 0.9500
C25 C24 1.418(2)
C9 H9 0.9500
C9 C8 1.370(2)
C11 H11 0.9500
C11 C12 1.329(2)
C14 C15 1.517(2)
C14 C17 1.516(2)
C14 C16 1.516(2)
C12 H12 0.9500
C12 C13 1.482(2)
C24 H24 0.9500
C20 H20 0.9500
C20 C21 1.421(2)
C8 H8 0.9500
C8 C7 1.406(2)
C5 C4 1.418(2)
C5 C6 1.419(2)
C7 H7 0.9500
C7 C6 1.368(2)
C3 H3 0.9500
C3 C4 1.362(2)
C21 H21 0.9500
C21 C22 1.420(2)
C4 H4 0.9500
C22 H22 0.9500
C6 H6 0.9500
C15 H15A 0.9800
C15 H15B 0.9800
C15 H15C 0.9800
C17 H17A 0.9800
C17 H17B 0.9800
C17 H17C 0.9800
C16 H16A 0.9800
C16 H16B 0.9800
C16 H16C 0.9800
